data_7007638
loop_
_publ_author_name
'Robertson, Nicholas J.'
'Qin, Zengquan'
'Dallinger, Gregory C.'
'Lobkovsky, Emil B.'
'Lee, Stephen'
'Coates, Geoffrey W.'

_publ_section_title
;
 Two-dimensional double metal cyanide complexes: highly active
 catalysts for the homopolymerization of propylene oxide and
 copolymerization of propylene oxide and carbon dioxide.
;
_journal_issue 45
_journal_name_full 'Dalton transactions (Cambridge, England : 2003)'
_journal_page_first 5390
_journal_page_last 5395
_journal_paper_doi 10.1039/b607963f
_journal_year 2006
_chemical_formula_sum 'C2 H6 Co0.5 N2 O3 Pd0.5'
_chemical_formula_weight 188.75
_chemical_name_systematic
;
?
;
_space_group_IT_number 62
_symmetry_cell_setting orthorhombic
_symmetry_space_group_name_Hall '-P 2ac 2n'
_symmetry_space_group_name_H-M 'P n m a'
_atom_sites_solution_hydrogens none
_atom_sites_solution_primary direct
_atom_sites_solution_secondary difmap
_audit_creation_method SHELXL-97
_cell_angle_alpha 90.00
_cell_angle_beta 90.00
_cell_angle_gamma 90.00
_cell_formula_units_Z 8
_cell_length_a 12.041(2)
_cell_length_b 14.217(3)
_cell_length_c 7.4030(15)
_cell_measurement_temperature 293(2)
_cell_volume 1267.3(4)
_computing_cell_refinement HKL2000
_computing_data_collection HKL2000
_computing_data_reduction HKL2000
_computing_molecular_graphics 'Bruker SHELXTL'
_computing_publication_material 'Bruker SHELXTL'
_computing_structure_refinement 'SHELXL-97 (Sheldrick, 1997)'
_computing_structure_solution 'SHELXS-97 (Sheldrick, 1990)'
_diffrn_ambient_temperature 293(2)
_diffrn_measured_fraction_theta_full 0.843
_diffrn_measured_fraction_theta_max 0.843
_diffrn_measurement_device_type
;
ADSC (Area Detector Systems Corporation) Quantum 210 CCD
;
_diffrn_measurement_method 'phi scans'
_diffrn_radiation_source 'Cornell High Energy Synchrotron Source'
_diffrn_radiation_type synchrotron
_diffrn_radiation_wavelength 0.93600
_diffrn_reflns_av_R_equivalents 0.0000
_diffrn_reflns_av_sigmaI/netI 0.0422
_diffrn_reflns_limit_h_max 12
_diffrn_reflns_limit_h_min 0
_diffrn_reflns_limit_k_max 14
_diffrn_reflns_limit_k_min 0
_diffrn_reflns_limit_l_max 7
_diffrn_reflns_limit_l_min 0
_diffrn_reflns_number 721
_diffrn_reflns_theta_full 30.09
_diffrn_reflns_theta_max 30.09
_diffrn_reflns_theta_min 4.09
_exptl_absorpt_coefficient_mu 2.745
_exptl_absorpt_correction_T_max 0.9810
_exptl_absorpt_correction_T_min 0.8311
_exptl_absorpt_correction_type none
_exptl_crystal_colour pink-orange
_exptl_crystal_density_diffrn 1.979
_exptl_crystal_density_method 'not measured'
_exptl_crystal_description block
_exptl_crystal_F_000 740
_exptl_crystal_size_max 0.07
_exptl_crystal_size_mid 0.04
_exptl_crystal_size_min 0.01
_refine_diff_density_max 1.608
_refine_diff_density_min -1.543
_refine_diff_density_rms 0.210
_refine_ls_extinction_method none
_refine_ls_goodness_of_fit_ref 1.144
_refine_ls_hydrogen_treatment none
_refine_ls_matrix_type full
_refine_ls_number_parameters 79
_refine_ls_number_reflns 721
_refine_ls_number_restraints 0
_refine_ls_restrained_S_all 1.144
_refine_ls_R_factor_all 0.0579
_refine_ls_R_factor_gt 0.0535
_refine_ls_shift/su_max 0.428
_refine_ls_shift/su_mean 0.060
_refine_ls_structure_factor_coef Fsqd
_refine_ls_weighting_details 'calc w=1/[\s^2^(Fo^2^)+(0.1172P)^2^+3.2729P] where P=(Fo^2^+2Fc^2^)/3'
_refine_ls_weighting_scheme calc
_refine_ls_wR_factor_gt 0.1599
_refine_ls_wR_factor_ref 0.1651
_reflns_number_gt 651
_reflns_number_total 721
_reflns_threshold_expression >2sigma(I)
_cod_data_source_file b607963f.txt
_cod_data_source_block PdCo
_cod_depositor_comments
;
The following automatic conversions were performed:
'_symmetry_cell_setting' value 'Orthorhombic' changed to 'orthorhombic'
according to '/home/saulius/struct/CIF-dictionaries/cif_core.dic'
dictionary named 'cif_core.dic' version 2.4.1 from 2010-06-29.

Automatic conversion script
Id: cif_fix_enum 1527 2010-12-29 10:47:43Z saulius 
;
_cod_original_sg_symbol_H-M Pnma
_cod_original_formula_sum 'C2 H6 Co0.50 N2 O3 Pd0.50'
_cod_database_code 7007638

loop_
_symmetry_equiv_pos_as_xyz
'x, y, z'
'-x+1/2, -y, z+1/2'
'-x, y+1/2, -z'
'x+1/2, -y+1/2, -z+1/2'
'-x, -y, -z'
'x-1/2, y, -z-1/2'
'x, -y-1/2, z'
'-x-1/2, y-1/2, z-1/2'

loop_
_atom_site_label
_atom_site_type_symbol
_atom_site_fract_x
_atom_site_fract_y
_atom_site_fract_z
_atom_site_U_iso_or_equiv
_atom_site_adp_type
_atom_site_occupancy
_atom_site_symmetry_multiplicity
_atom_site_calc_flag
_atom_site_refinement_flags
_atom_site_disorder_assembly
_atom_site_disorder_group
Pd1 Pd 0.43531(4) 0.7500 0.99069(6) 0.0111(2) Uani 1 2 d S . .
Co1 Co 0.5000 0.5000 0.5000 0.0136(3) Uani 1 2 d S . .
O1 O 0.6867(4) 0.7500 0.4263(7) 0.0301(14) Uani 1 2 d S . .
O2 O 0.1810(2) 0.5691(2) 0.5585(5) 0.0232(9) Uani 1 1 d . . .
O3 O 0.6601(3) 0.5605(2) 0.5591(5) 0.0203(9) Uani 1 1 d . . .
O4 O 0.2479(4) 0.2500 -0.0499(7) 0.0269(14) Uani 1 2 d S . .
N1 N 0.5285(3) 0.4032(3) 0.7113(5) 0.0185(11) Uani 1 1 d . . .
N2 N 0.4334(3) 0.5945(3) 0.6926(6) 0.0176(12) Uani 1 1 d . . .
C1 C 0.4292(3) 0.6517(3) 0.8010(7) 0.0109(13) Uani 1 1 d . . .
C2 C 0.4556(4) 0.6522(3) 1.1787(7) 0.0147(14) Uani 1 1 d . . .

loop_
_atom_site_aniso_label
_atom_site_aniso_U_11
_atom_site_aniso_U_22
_atom_site_aniso_U_33
_atom_site_aniso_U_23
_atom_site_aniso_U_13
_atom_site_aniso_U_12
Pd1 0.0071(4) 0.0158(4) 0.0105(4) 0.000 -0.00008(18) 0.000
Co1 0.0087(6) 0.0199(7) 0.0122(7) -0.0004(4) -0.0004(3) 0.0003(5)
O1 0.020(3) 0.041(3) 0.030(3) 0.000 -0.004(3) 0.000
O2 0.0137(18) 0.030(2) 0.0265(19) -0.0014(18) 0.0000(18) 0.0020(16)
O3 0.0140(16) 0.026(2) 0.0206(18) -0.0004(18) -0.0050(17) -0.0019(16)
O4 0.027(3) 0.025(3) 0.029(3) 0.000 0.000(3) 0.000
N1 0.0164(19) 0.019(2) 0.020(3) -0.007(2) 0.0042(19) -0.0004(19)
N2 0.014(2) 0.014(2) 0.025(3) 0.000(2) -0.0029(18) -0.0021(17)
C1 0.011(2) 0.005(3) 0.017(3) -0.002(3) -0.003(2) -0.005(2)
C2 0.014(2) 0.009(3) 0.020(3) -0.007(3) 0.003(2) 0.004(2)

loop_
_atom_type_symbol
_atom_type_description
_atom_type_scat_dispersion_real
_atom_type_scat_dispersion_imag
_atom_type_scat_source
C C 0.0033 0.0016 'International Tables Vol C Tables 4.2.6.8 and 6.1.1.4'
H H 0.0000 0.0000 'International Tables Vol C Tables 4.2.6.8 and 6.1.1.4'
N N 0.0061 0.0033 'International Tables Vol C Tables 4.2.6.8 and 6.1.1.4'
O O 0.0106 0.0060 'International Tables Vol C Tables 4.2.6.8 and 6.1.1.4'
Co Co 0.3494 0.9721 'International Tables Vol C Tables 4.2.6.8 and 6.1.1.4'
Pd Pd -0.9988 1.0072 'International Tables Vol C Tables 4.2.6.8 and 6.1.1.4'

loop_
_geom_angle_atom_site_label_1
_geom_angle_atom_site_label_2
_geom_angle_atom_site_label_3
_geom_angle
_geom_angle_site_symmetry_1
_geom_angle_site_symmetry_3
_geom_angle_publ_flag
C1 Pd1 C1 89.6(3) . 7_575 ?
C1 Pd1 C2 175.06(18) . 7_575 ?
C1 Pd1 C2 90.4(2) 7_575 7_575 ?
C1 Pd1 C2 90.4(2) . . ?
C1 Pd1 C2 175.06(18) 7_575 . ?
C2 Pd1 C2 89.1(3) 7_575 . ?
N2 Co1 N2 180.0 . 5_666 ?
N2 Co1 N1 91.36(16) . 5_666 ?
N2 Co1 N1 88.64(16) 5_666 5_666 ?
N2 Co1 N1 88.64(16) . . ?
N2 Co1 N1 91.36(16) 5_666 . ?
N1 Co1 N1 180.0 5_666 . ?
N2 Co1 O3 92.94(13) . 5_666 ?
N2 Co1 O3 87.06(13) 5_666 5_666 ?
N1 Co1 O3 87.96(13) 5_666 5_666 ?
N1 Co1 O3 92.05(13) . 5_666 ?
N2 Co1 O3 87.06(13) . . ?
N2 Co1 O3 92.94(13) 5_666 . ?
N1 Co1 O3 92.05(13) 5_666 . ?
N1 Co1 O3 87.95(13) . . ?
O3 Co1 O3 180.0 5_666 . ?
C2 N1 Co1 177.3(4) 5_667 . ?
C1 N2 Co1 160.2(3) . . ?
N2 C1 Pd1 175.3(4) . . ?
N1 C2 Pd1 177.3(4) 5_667 . ?

loop_
_geom_bond_atom_site_label_1
_geom_bond_atom_site_label_2
_geom_bond_distance
_geom_bond_site_symmetry_2
_geom_bond_publ_flag
Pd1 C1 1.983(5) . ?
Pd1 C1 1.983(5) 7_575 ?
Pd1 C2 1.983(5) 7_575 ?
Pd1 C2 1.983(5) . ?
Co1 N2 2.117(4) . ?
Co1 N2 2.117(4) 5_666 ?
Co1 N1 2.111(4) 5_666 ?
Co1 N1 2.111(4) . ?
Co1 O3 2.156(3) 5_666 ?
Co1 O3 2.156(3) . ?
N1 C2 1.149(6) 5_667 ?
N2 C1 1.143(6) . ?
C2 N1 1.149(6) 5_667 ?
